data_7004880
loop_
_publ_author_name
'Hnyk, Drahom\'ir'
'Brain, Paul T.'
'Rankin, David W. H.'
'Robertson, Heather E.'
'Smart, Bruce A.'
'Banks, R. Eric'
'Murtagh, Vincent'

_publ_section_title
;
 The molecular structure of N-fluorobis(trifluoromethanesulfonyl)imide,
 NF(SO(2)CF(3))(2), as studied in the gas phase by electron diffraction
 restrained by ab initio calculations.
;
_journal_issue 2
_journal_name_full 'Dalton transactions (Cambridge, England : 2003)'
_journal_page_first 265
_journal_page_last 271
_journal_paper_doi 10.1039/b612318j
_journal_year 2007
_chemical_compound_source
;
?
;
_chemical_formula_moiety ' C2 H0 N1 S2 F7 O4 '
_chemical_formula_sum 'C2 H0 F7 N O4 S2'
_chemical_formula_weight 299.13
_chemical_melting_point 197
_chemical_name_systematic
;
?
;
_space_group_IT_number 33
_symmetry_cell_setting orthorhombic
_symmetry_space_group_name_Hall 'P 2c -2n'
_symmetry_space_group_name_H-M 'P n a 21'
_atom_sites_solution_primary direct
_audit_creation_date 97-02-12
_audit_creation_method CRYSTALS
_cell_angle_alpha 90
_cell_angle_beta 90
_cell_angle_gamma 90
_cell_formula_units_Z 4.00
_cell_length_a 6.753(2)
_cell_length_b 18.304(6)
_cell_length_c 7.371(2)
_cell_measurement_reflns_used 45
_cell_measurement_temperature 150(2)
_cell_measurement_theta_max 16
_cell_measurement_theta_min 15
_cell_volume 911.1(5)
_computing_cell_refinement 'Stoe DIF4'
_computing_data_collection 'Stoe DIF4 (Stoe and Cie, 1990a)'
_computing_data_reduction 'Stoe REDU4 (Stoe and Cie, 1990b)'
_computing_molecular_graphics
;
CAMERON (Watkin, Prout & Pearce,  1996)
;
_computing_publication_material
;
CRYSTALS Issue 10 (Watkin, Prout, Carruthers & Betteridge, 1996)
;
_computing_structure_refinement
;
CRYSTALS Issue 10 (Watkin, Prout, Carruthers & Betteridge, 1996)
;
_computing_structure_solution 'SIR92 (Giacovazzo et al, 1992)'
_diffrn_ambient_temperature 150(2)
_diffrn_measurement_device 'Stoe Stadi-4 diffractometer'
_diffrn_measurement_method omega-theta
_diffrn_radiation_monochromator graphite
_diffrn_radiation_type 'Mo K\a'
_diffrn_radiation_wavelength 0.71073
_diffrn_reflns_av_R_equivalents 0.08
_diffrn_reflns_limit_h_max 9
_diffrn_reflns_limit_h_min -9
_diffrn_reflns_limit_k_max 25
_diffrn_reflns_limit_k_min -25
_diffrn_reflns_limit_l_max 10
_diffrn_reflns_limit_l_min -10
_diffrn_reflns_number 5076
_diffrn_reflns_theta_max 30.00
_diffrn_reflns_theta_min 2.50
_diffrn_standards_decay_% 0.00
_diffrn_standards_number 3
_exptl_absorpt_coefficient_mu 0.67
_exptl_absorpt_correction_type none
_exptl_crystal_colour ' yellow '
_exptl_crystal_density_diffrn 2.18
_exptl_crystal_description ' cylinder '
_exptl_crystal_F_000 585.37
_exptl_crystal_size_max 0.76
_exptl_crystal_size_mid 0.40
_exptl_crystal_size_min 0.40
_refine_diff_density_max 0.71
_refine_diff_density_min -0.86
_refine_ls_abs_structure_details ' from Flack enantiopole 0.0(2)'
_refine_ls_extinction_coef 6.8(192)
_refine_ls_extinction_method 'Larson 1970 Crystallographic Computing eq 22'
_refine_ls_goodness_of_fit_obs 1.1075
_refine_ls_matrix_type full
_refine_ls_number_parameters 147
_refine_ls_number_reflns 1751
_refine_ls_R_factor_obs 0.0745
_refine_ls_shift/esd_max 0.005595
_refine_ls_structure_factor_coef F
_refine_ls_weighting_scheme
;
Chebychev polynomial (Carruthers & Watkin, 1979)
;
_refine_ls_wR_factor_obs 0.0794
_reflns_limit_h_max 9
_reflns_limit_h_min 0
_reflns_limit_k_max 25
_reflns_limit_k_min 0
_reflns_limit_l_max 10
_reflns_limit_l_min -10
_reflns_number_observed 1751
_reflns_number_total 2458
_reflns_observed_criterion >2.00\s(I)
_cod_data_source_file b612318j.txt
_cod_data_source_block ed2275
_cod_depositor_comments
;
The following automatic conversions were performed:
'_symmetry_cell_setting' value 'Orthorhombic' changed to 'orthorhombic'
according to '/home/saulius/struct/CIF-dictionaries/cif_core.dic'
dictionary named 'cif_core.dic' version 2.4.1 from
2010-06-29.

'_atom_sites_solution_primary' value 'Direct' changed to
'direct' according to '/home/saulius/struct/CIF-dictionaries/cif_core.dic'
dictionary named 'cif_core.dic' version 2.4.1 from 2010-06-29.

Automatic conversion script
Id: cif_fix_enum 1527 2010-12-29 10:47:43Z saulius 
;
_cod_original_cell_volume 911.1
_cod_original_sg_symbol_H-M 'P n a 21 '
_cod_original_formula_sum ' C2 H0 N1 S2 F7 O4 '
_cod_database_code 7004880

loop_
_symmetry_equiv_pos_as_xyz
x,y,z
-x+1/2,y+1/2,z+1/2
x+1/2,-y+1/2,z
-x,-y,z+1/2

loop_
_atom_site_aniso_label
_atom_site_aniso_U_11
_atom_site_aniso_U_22
_atom_site_aniso_U_33
_atom_site_aniso_U_23
_atom_site_aniso_U_13
_atom_site_aniso_U_12
N1 0.021(2) 0.043(3) 0.028(2) 0.002(2) 0.000(2) 0.001(2)
S11 0.0396(8) 0.0325(6) 0.0456(8) 0.0137(6) 0.0102(9) 0.0063(6)
S12 0.0319(6) 0.0307(6) 0.0266(5) -0.0006(5) 0.0016(7) -0.0027(5)
C21 0.039(3) 0.052(4) 0.034(3) 0.011(3) 0.007(3) 0.004(3)
C22 0.038(3) 0.054(4) 0.048(4) -0.017(3) 0.005(3) 0.009(3)
F1 0.032(2) 0.084(3) 0.046(2) -0.012(2) -0.002(2) -0.008(2)
F11 0.080(3) 0.045(2) 0.038(2) -0.001(2) 0.000(2) 0.002(2)
F12 0.052(3) 0.126(5) 0.073(3) -0.013(4) 0.025(3) 0.010(3)
F21 0.035(2) 0.111(4) 0.058(3) 0.001(3) -0.001(2) 0.018(3)
F22 0.066(3) 0.070(3) 0.111(5) -0.054(3) 0.013(4) -0.001(3)
F31 0.067(3) 0.080(3) 0.042(2) 0.022(2) 0.018(2) -0.000(3)
F32 0.128(6) 0.084(4) 0.065(3) 0.005(3) 0.006(4) 0.072(4)
O11 0.034(2) 0.093(4) 0.051(3) 0.031(3) 0.006(3) 0.019(3)
O12 0.053(3) 0.045(2) 0.045(3) -0.006(2) -0.001(2) -0.024(2)
O21 0.115(6) 0.032(2) 0.087(5) 0.004(3) 0.036(5) -0.015(3)
O22 0.068(3) 0.055(3) 0.032(2) 0.009(2) 0.002(2) 0.009(2)

loop_
_atom_site_label
_atom_site_fract_x
_atom_site_fract_y
_atom_site_fract_z
_atom_site_U_iso_or_equiv
_atom_site_occupancy
_atom_site_thermal_displace_type
N1 0.8536(7) 0.8573(3) -0.0685(7) 0.0292 1.0000 Uani
S11 0.8470(2) 0.90467(8) -0.2683(3) 0.0363 1.0000 Uani
S12 0.6616(2) 0.82718(7) 0.0557(2) 0.0295 1.0000 Uani
C21 1.024(1) 0.8492(4) -0.3968(9) 0.0395 1.0000 Uani
C22 0.542(1) 0.9114(4) 0.135(1) 0.0434 1.0000 Uani
F1 1.0066(6) 0.8820(3) 0.0402(7) 0.0487 1.0000 Uani
F11 0.9557(8) 0.7835(2) -0.4200(6) 0.0514 1.0000 Uani
F12 0.4013(8) 0.8939(4) 0.250(1) 0.0722 1.0000 Uani
F21 1.1940(7) 0.8462(3) -0.3111(7) 0.0592 1.0000 Uani
F22 0.6715(8) 0.9514(3) 0.225(1) 0.0675 1.0000 Uani
F31 1.0473(8) 0.8812(3) -0.5546(6) 0.0547 1.0000 Uani
F32 0.465(1) 0.9468(3) 0.0010(8) 0.0707 1.0000 Uani
O11 0.6585(7) 0.8936(4) -0.3429(8) 0.0488 1.0000 Uani
O12 0.5312(8) 0.7939(3) -0.0708(7) 0.0427 1.0000 Uani
O21 0.933(1) 0.9733(3) -0.238(1) 0.0631 1.0000 Uani
O22 0.7434(9) 0.7923(3) 0.2078(6) 0.0483 1.0000 Uani

loop_
_atom_type_symbol
_atom_type_scat_dispersion_real
_atom_type_scat_dispersion_imag
_atom_type_scat_Cromer_Mann_a1
_atom_type_scat_Cromer_Mann_b1
_atom_type_scat_Cromer_Mann_a2
_atom_type_scat_Cromer_Mann_b2
_atom_type_scat_Cromer_Mann_a3
_atom_type_scat_Cromer_Mann_b3
_atom_type_scat_Cromer_Mann_a4
_atom_type_scat_Cromer_Mann_b4
_atom_type_scat_Cromer_Mann_c
_atom_type_scat_source
'C   ' 0.0020 0.0020 2.3100 20.8439 1.0200 10.2075 1.5886 0.5687 0.8650 51.6512 0.2156 International_Tables_Vol_IV_Table_2.2B
'N   ' 0.0040 0.0030 12.2126 0.0057 3.1322 9.8933 2.0125 28.9975 1.1663 0.5826 -11.5290 International_Tables_Vol_IV_Table_2.2B
'O   ' 0.0080 0.0060 3.0485 13.2771 2.2868 5.7011 1.5463 0.3239 0.8670 32.9089 0.2508 International_Tables_Vol_IV_Table_2.2B
'F   ' 0.0140 0.0100 3.5392 10.2825 2.6412 4.2944 1.5170 0.2615 1.0243 26.1476 0.2776 International_Tables_Vol_IV_Table_2.2B
'S   ' 0.1100 0.1240 6.9053 1.4679 5.2034 22.2151 1.4379 0.2536 1.5863 56.1720 0.8669 International_Tables_Vol_IV_Table_2.2B

loop_
_geom_angle_atom_site_label_1
_geom_angle_site_symmetry_1
_geom_angle_atom_site_label_2
_geom_angle_site_symmetry_2
_geom_angle_atom_site_label_3
_geom_angle_site_symmetry_3
_geom_angle
_geom_angle_publ_flag
S11 . N1 . S12 . 128.0(3) no
S11 . N1 . F1 . 110.6(4) no
S12 . N1 . F1 . 111.6(4) no
N1 . S11 . C21 . 98.5(3) no
N1 . S11 . O11 . 106.8(3) no
C21 . S11 . O11 . 108.0(4) no
N1 . S11 . O21 . 108.0(4) no
C21 . S11 . O21 . 108.0(4) no
O11 . S11 . O21 . 124.5(5) no
N1 . S12 . C22 . 103.8(3) no
N1 . S12 . O12 . 105.2(3) no
C22 . S12 . O12 . 107.3(3) no
N1 . S12 . O22 . 106.3(3) no
C22 . S12 . O22 . 107.4(3) no
O12 . S12 . O22 . 125.0(3) no
S11 . C21 . F11 . 110.5(5) no
S11 . C21 . F21 . 110.2(5) no
F11 . C21 . F21 . 109.6(6) no
S11 . C21 . F31 . 106.8(5) no
F11 . C21 . F31 . 109.9(6) no
F21 . C21 . F31 . 109.9(6) no
S12 . C22 . F12 . 108.7(6) no
S12 . C22 . F22 . 109.5(5) no
F12 . C22 . F22 . 107.1(7) no
S12 . C22 . F32 . 110.7(5) no
F12 . C22 . F32 . 108.8(7) no
F22 . C22 . F32 . 111.9(8) no

loop_
_geom_bond_atom_site_label_1
_geom_bond_site_symmetry_1
_geom_bond_atom_site_label_2
_geom_bond_site_symmetry_2
_geom_bond_distance
_geom_bond_publ_flag
N1 . S11 . 1.710(5) yes
N1 . S12 . 1.680(5) yes
N1 . F1 . 1.384(6) yes
S11 . C21 . 1.832(7) yes
S11 . O11 . 1.401(6) yes
S11 . O21 . 1.401(6) yes
S12 . C22 . 1.837(7) yes
S12 . O12 . 1.419(5) yes
S12 . O22 . 1.403(5) yes
C21 . F11 . 1.298(8) yes
C21 . F21 . 1.312(8) yes
C21 . F31 . 1.312(8) yes
C22 . F12 . 1.308(9) yes
C22 . F22 . 1.319(9) yes
C22 . F32 . 1.29(1) yes

loop_
_cod_related_entry_id
_cod_related_entry_database
_cod_related_entry_code
1 ChemSpider 7972079
